data_7704244
loop_
_publ_author_name
'Reiter, Dominik'
'Frisch, Philipp'
'Wendel, Daniel'
'H\"ormann, Fabian M'
'Inoue, Shigeyoshi'

_publ_section_title
;
 Oxidation reactions of a versatile, two-coordinate, acyclic
 iminosiloxysilylene.
;
_journal_issue 21
_journal_name_full 'Dalton transactions (Cambridge, England : 2003)'
_journal_page_first 7060
_journal_page_last 7068
_journal_paper_doi 10.1039/d0dt01522a
_journal_volume 49
_journal_year 2020
_chemical_compound_source 'see text'
_chemical_formula_moiety 'C40 H63 N3 O4 Si2'
_chemical_formula_sum 'C40 H63 N3 O4 Si2'
_chemical_formula_weight 706.11
_space_group_IT_number 29
_space_group_name_Hall 'P 2c -2ac'
_space_group_name_H-M_alt 'P c a 21'
_symmetry_cell_setting orthorhombic
_symmetry_Int_Tables_number 29
_symmetry_space_group_name_Hall 'P 2c -2ac'
_symmetry_space_group_name_H-M 'P c a 21'
_atom_sites_solution_hydrogens geom
_audit_update_record
;
2020-02-12 deposited with the CCDC.	2020-04-30 downloaded from the CCDC.
;
_cell_angle_alpha 90
_cell_angle_beta 90
_cell_angle_gamma 90
_cell_formula_units_Z 8
_cell_length_a 16.804(2)
_cell_length_b 14.1855(18)
_cell_length_c 34.372(4)
_cell_measurement_reflns_used 9472
_cell_measurement_temperature 100
_cell_measurement_theta_max 29.8103
_cell_measurement_theta_min 2.4948
_cell_volume 8193.4(17)
_computing_cell_refinement 'SAINT (Bruker, 2017)'
_computing_data_collection 'APEX III Control Software (Bruker, 2016)'
_computing_data_reduction 'SAINT (Bruker, 2017)'
_computing_molecular_graphics 'PLATON (Spek, 2011)'
_computing_publication_material 'PLATON (Spek, 2011), enCIFer (Allen, 2014)'
_computing_structure_refinement 'SHELXL2014 (Sheldrick, 2014), SHELXLE (Huebschle, 2011)'
_computing_structure_solution 'SHELXT (Sheldrick, 2015)'
_diffrn_ambient_temperature 100
_diffrn_detector ' CMOS plate '
_diffrn_detector_area_resol_mean 16
_diffrn_measured_fraction_theta_full 0.999
_diffrn_measured_fraction_theta_max 0.998
_diffrn_measurement_device ' \k-geometry diffractometer '
_diffrn_measurement_device_type ' Bruker Photon CMOS '
_diffrn_measurement_method ' phi- and omega-rotation '
_diffrn_radiation_monochromator 'Helios optic'
_diffrn_radiation_probe x-ray
_diffrn_radiation_source 'IMS microsource'
_diffrn_radiation_type MoK\a
_diffrn_radiation_wavelength 0.71073
_diffrn_reflns_av_R_equivalents 0.0428
_diffrn_reflns_av_unetI/netI 0.0133
_diffrn_reflns_limit_h_max 20
_diffrn_reflns_limit_h_min -20
_diffrn_reflns_limit_k_max 17
_diffrn_reflns_limit_k_min -17
_diffrn_reflns_limit_l_max 41
_diffrn_reflns_limit_l_min -41
_diffrn_reflns_number 323173
_diffrn_reflns_reduction_process
;
;
_diffrn_reflns_theta_full 25.24
_diffrn_reflns_theta_max 25.70
_diffrn_reflns_theta_min 1.97
_exptl_absorpt_coefficient_mu 0.128
_exptl_absorpt_correction_T_max 0.7460
_exptl_absorpt_correction_T_min 0.7017
_exptl_absorpt_correction_type multi-scan
_exptl_absorpt_process_details 'SADABS 2016/2, Bruker, 2016'
_exptl_crystal_colour 'clear colorless'
_exptl_crystal_density_diffrn 1.145
_exptl_crystal_density_method 'Not Measured'
_exptl_crystal_description fragment
_exptl_crystal_F_000 3072
_exptl_crystal_size_max 0.585
_exptl_crystal_size_mid 0.495
_exptl_crystal_size_min 0.466
_refine_diff_density_max 0.258
_refine_diff_density_min -0.220
_refine_diff_density_rms 0.035
_refine_ls_abs_structure_details 'Flack (1983)'
_refine_ls_abs_structure_Flack 0.28(7)
_refine_ls_extinction_method none
_refine_ls_goodness_of_fit_ref 1.084
_refine_ls_hydrogen_treatment constr
_refine_ls_matrix_type full
_refine_ls_number_parameters 918
_refine_ls_number_reflns 15568
_refine_ls_number_restraints 1
_refine_ls_restrained_S_all 1.084
_refine_ls_R_factor_all 0.0301
_refine_ls_R_factor_gt 0.0290
_refine_ls_shift/su_max 0.001
_refine_ls_shift/su_mean 0.000
_refine_ls_structure_factor_coef Fsqd
_refine_ls_weighting_details 'W=1/[\S^2^(FO^2^)+(0.0329P)^2^+2.9609P] WHERE P=(FO^2^+2FC^2^)/3'
_refine_ls_weighting_scheme calc
_refine_ls_wR_factor_gt 0.0722
_refine_ls_wR_factor_ref 0.0729
_reflns_number_gt 15207
_reflns_number_total 15568
_reflns_threshold_expression I>2\s(I)
_cod_data_source_file d0dt01522a2.cif
_cod_data_source_block Compound_9
_cod_depositor_comments 'Adding full bibliography for 7704240--7704246.cif.'
_cod_database_code 7704244

loop_
_space_group_symop_id
_space_group_symop_operation_xyz
1 x,y,z
2 -x,-y,1/2+z
3 1/2-x,y,1/2+z
4 1/2+x,-y,z

loop_
_atom_site_aniso_label
_atom_site_aniso_U_11
_atom_site_aniso_U_22
_atom_site_aniso_U_33
_atom_site_aniso_U_23
_atom_site_aniso_U_13
_atom_site_aniso_U_12
Si1 0.0135(3) 0.0166(3) 0.0178(3) -0.0033(2) 0.0003(2) 0.0008(2)
Si2 0.0182(3) 0.0176(3) 0.0160(3) -0.0021(2) 0.0000(2) 0.0052(2)
Si3 0.0152(3) 0.0188(3) 0.0162(3) -0.0019(2) 0.0011(2) 0.0000(2)
Si4 0.0161(3) 0.0198(3) 0.0179(3) -0.0010(3) 0.0000(2) -0.0029(2)
O1 0.0163(8) 0.0228(8) 0.0255(8) -0.0033(7) -0.0002(7) -0.0019(7)
O2 0.0185(8) 0.0251(9) 0.0226(8) 0.0011(7) -0.0027(7) 0.0001(7)
O3 0.0242(10) 0.0500(12) 0.0275(10) -0.0048(9) -0.0083(8) -0.0012(9)
O4 0.0194(8) 0.0245(9) 0.0252(9) -0.0076(7) -0.0002(7) 0.0062(7)
N1 0.0173(9) 0.0208(9) 0.0176(9) -0.0027(8) 0.0015(8) 0.0006(8)
N2 0.0153(9) 0.0159(9) 0.0165(9) -0.0019(7) 0.0001(7) -0.0008(7)
N3 0.0134(9) 0.0167(9) 0.0170(9) -0.0017(7) -0.0001(7) 0.0006(7)
C1 0.0177(12) 0.0281(13) 0.0227(12) -0.0059(10) 0.0004(10) 0.0005(10)
C2 0.0192(12) 0.0315(13) 0.0246(13) -0.0033(10) 0.0005(10) 0.0070(10)
C3 0.0331(16) 0.0452(17) 0.0377(16) 0.0002(14) -0.0110(13) 0.0116(13)
C4 0.0258(14) 0.0407(16) 0.0469(18) -0.0043(13) -0.0001(13) -0.0029(12)
O5 0.0186(8) 0.0237(8) 0.0247(9) -0.0012(7) 0.0025(7) 0.0021(7)
C5 0.0251(15) 0.057(2) 0.0505(19) -0.0189(16) 0.0065(13) 0.0106(14)
C6 0.0368(15) 0.0242(13) 0.0225(12) -0.0018(10) -0.0110(11) 0.0059(11)
O6 0.0232(9) 0.0288(9) 0.0200(8) 0.0012(7) 0.0032(7) 0.0005(7)
O7 0.0260(10) 0.0526(13) 0.0302(10) -0.0050(9) 0.0095(8) 0.0044(9)
C7 0.080(3) 0.0450(19) 0.0381(18) 0.0176(15) -0.0205(18) -0.0152(18)
O8 0.0200(8) 0.0277(9) 0.0230(9) -0.0055(7) 0.0004(7) -0.0036(7)
C8 0.0525(19) 0.0398(16) 0.0209(13) -0.0059(12) -0.0037(12) 0.0063(14)
C9 0.053(2) 0.053(2) 0.0426(18) -0.0136(15) -0.0254(16) 0.0261(16)
C10 0.0327(14) 0.0260(13) 0.0287(13) -0.0026(11) 0.0048(11) -0.0025(11)
C11 0.066(2) 0.0224(14) 0.0374(16) -0.0029(12) 0.0028(15) -0.0036(13)
C12 0.0341(16) 0.058(2) 0.0452(19) -0.0052(15) 0.0053(14) -0.0167(15)
C13 0.058(2) 0.0335(15) 0.0307(15) 0.0038(13) 0.0033(14) -0.0111(14)
C14 0.0140(10) 0.0156(10) 0.0151(10) 0.0006(8) 0.0003(8) 0.0003(8)
C15 0.0135(11) 0.0209(11) 0.0192(11) 0.0007(9) 0.0025(9) 0.0034(9)
C16 0.0189(11) 0.0165(11) 0.0199(11) -0.0008(9) 0.0041(9) 0.0033(9)
C17 0.0111(10) 0.0163(10) 0.0209(11) -0.0013(9) 0.0008(9) 0.0002(8)
C18 0.0172(11) 0.0201(11) 0.0236(12) 0.0008(9) 0.0009(9) -0.0010(9)
C19 0.0263(13) 0.0196(12) 0.0298(13) 0.0013(10) 0.0006(10) -0.0059(10)
C20 0.0264(13) 0.0226(12) 0.0277(13) -0.0068(10) -0.0011(10) -0.0057(10)
C21 0.0225(12) 0.0262(13) 0.0196(12) -0.0025(9) -0.0011(9) -0.0002(10)
C22 0.0122(10) 0.0211(11) 0.0200(11) -0.0002(9) 0.0027(9) -0.0007(8)
C23 0.0325(14) 0.0183(11) 0.0223(12) 0.0015(10) 0.0002(10) -0.0006(10)
C24 0.0315(15) 0.0278(13) 0.0354(15) 0.0084(12) 0.0076(12) 0.0041(11)
C25 0.0307(14) 0.0305(14) 0.0327(14) 0.0096(11) -0.0045(11) -0.0023(11)
C26 0.0249(13) 0.0194(11) 0.0184(11) 0.0014(9) 0.0018(9) 0.0014(10)
C27 0.0255(13) 0.0272(13) 0.0251(13) 0.0060(10) -0.0011(10) -0.0064(10)
C28 0.0266(13) 0.0310(14) 0.0278(13) 0.0082(11) 0.0004(11) 0.0041(11)
C29 0.0146(10) 0.0166(11) 0.0210(11) -0.0051(9) 0.0000(9) 0.0008(8)
C30 0.0166(11) 0.0171(11) 0.0223(12) -0.0047(9) 0.0021(9) 0.0007(9)
C31 0.0180(11) 0.0224(12) 0.0318(13) -0.0043(10) 0.0019(10) -0.0028(10)
C32 0.0195(12) 0.0343(14) 0.0348(14) -0.0079(11) -0.0038(11) -0.0031(11)
C33 0.0264(13) 0.0337(14) 0.0225(12) -0.0039(11) -0.0062(10) 0.0041(11)
C34 0.0218(12) 0.0218(12) 0.0193(11) -0.0034(9) -0.0004(9) 0.0040(10)
C35 0.0179(12) 0.0232(12) 0.0225(12) -0.0001(9) 0.0026(9) -0.0037(9)
C36 0.0490(18) 0.0295(14) 0.0307(15) 0.0032(12) -0.0051(13) 0.0061(13)
C37 0.0313(14) 0.0406(16) 0.0243(13) 0.0009(11) 0.0072(11) 0.0046(12)
C38 0.0241(12) 0.0309(13) 0.0175(11) 0.0005(10) 0.0004(9) 0.0036(10)
C39 0.0345(14) 0.0367(15) 0.0189(12) -0.0022(11) 0.0016(10) 0.0106(12)
C40 0.0420(16) 0.0302(14) 0.0206(12) 0.0022(10) 0.0039(11) -0.0032(12)
N4 0.0184(10) 0.0204(9) 0.0201(10) -0.0041(8) 0.0005(8) 0.0014(8)
N5 0.0185(9) 0.0194(10) 0.0177(9) -0.0039(7) -0.0001(8) 0.0014(8)
N6 0.0153(9) 0.0173(9) 0.0193(9) -0.0017(8) -0.0009(7) -0.0002(7)
C41 0.0193(12) 0.0325(13) 0.0230(12) -0.0062(10) 0.0014(10) 0.0008(10)
C42 0.0141(11) 0.0317(14) 0.0301(14) -0.0016(10) -0.0004(10) -0.0060(10)
C43 0.0278(14) 0.0421(16) 0.0337(15) 0.0014(12) 0.0080(12) -0.0114(12)
C44 0.0202(13) 0.0368(15) 0.0428(16) -0.0020(12) 0.0051(11) -0.0009(11)
C45 0.0232(13) 0.0371(16) 0.0411(16) -0.0012(13) -0.0075(12) -0.0107(12)
C46 0.0231(12) 0.0270(13) 0.0234(12) 0.0020(10) 0.0015(10) -0.0018(10)
C47 0.0262(13) 0.0247(13) 0.0341(14) 0.0048(11) 0.0024(11) -0.0021(11)
C48 0.0412(16) 0.0394(16) 0.0226(13) 0.0056(12) -0.0015(12) -0.0029(13)
C49 0.0317(15) 0.0331(15) 0.0353(15) 0.0047(12) 0.0122(12) -0.0015(12)
C50 0.0245(12) 0.0218(12) 0.0250(13) -0.0014(10) -0.0033(10) 0.0005(10)
C51 0.0432(17) 0.0304(15) 0.0348(15) -0.0111(12) -0.0027(13) 0.0022(13)
C52 0.0260(13) 0.0326(14) 0.0382(15) -0.0039(12) -0.0025(12) 0.0061(11)
C53 0.0394(15) 0.0281(14) 0.0380(16) 0.0078(12) -0.0055(13) -0.0033(12)
C54 0.0182(11) 0.0161(10) 0.0141(10) 0.0010(8) -0.0008(8) 0.0003(8)
C55 0.0176(11) 0.0190(11) 0.0240(12) -0.0003(9) -0.0041(9) -0.0014(9)
C56 0.0217(12) 0.0191(11) 0.0251(12) -0.0033(9) -0.0052(10) -0.0031(9)
C57 0.0218(12) 0.0199(11) 0.0180(11) -0.0051(9) 0.0003(9) -0.0003(9)
C58 0.0328(13) 0.0231(12) 0.0161(11) -0.0035(9) -0.0014(10) -0.0030(10)
C59 0.0398(16) 0.0319(14) 0.0177(12) -0.0038(10) 0.0054(11) -0.0049(12)
C60 0.0320(14) 0.0363(15) 0.0256(13) -0.0072(11) 0.0080(11) 0.0027(12)
C61 0.0264(13) 0.0269(13) 0.0267(13) -0.0051(10) 0.0041(10) 0.0062(11)
C62 0.0235(12) 0.0233(12) 0.0189(11) -0.0033(9) 0.0014(10) 0.0003(10)
C63 0.0472(16) 0.0265(13) 0.0155(12) -0.0004(10) -0.0022(11) 0.0024(12)
C64 0.070(2) 0.0327(15) 0.0260(14) 0.0094(12) -0.0043(14) -0.0062(15)
C65 0.0496(18) 0.0371(16) 0.0329(15) 0.0020(12) -0.0144(14) 0.0077(14)
C66 0.0287(13) 0.0231(12) 0.0205(12) 0.0018(10) 0.0060(10) 0.0069(10)
C67 0.0429(17) 0.0389(15) 0.0243(13) 0.0060(12) -0.0031(12) 0.0003(13)
C68 0.0367(15) 0.0300(14) 0.0359(15) 0.0011(12) 0.0099(12) -0.0030(12)
C69 0.0110(10) 0.0207(11) 0.0195(11) -0.0036(9) -0.0006(8) 0.0004(8)
C70 0.0129(10) 0.0224(11) 0.0212(11) 0.0006(10) -0.0016(9) -0.0016(9)
C71 0.0200(12) 0.0297(13) 0.0177(11) -0.0023(10) 0.0026(9) 0.0016(10)
C72 0.0236(12) 0.0262(13) 0.0255(12) -0.0065(10) 0.0034(10) 0.0032(10)
C73 0.0221(12) 0.0179(11) 0.0288(13) -0.0009(10) -0.0004(10) 0.0040(9)
C74 0.0134(10) 0.0202(11) 0.0228(12) 0.0005(9) 0.0010(9) -0.0001(9)
C75 0.0196(11) 0.0206(12) 0.0223(11) 0.0017(9) -0.0030(9) -0.0009(9)
C76 0.0234(12) 0.0248(13) 0.0355(14) 0.0070(11) -0.0011(11) 0.0023(10)
C77 0.0297(13) 0.0292(13) 0.0246(13) 0.0054(10) -0.0009(10) -0.0038(11)
C78 0.0264(13) 0.0199(12) 0.0242(12) 0.0017(10) -0.0001(10) 0.0047(10)
C79 0.0253(13) 0.0321(14) 0.0295(13) 0.0042(11) -0.0062(11) 0.0010(11)
C80 0.0283(14) 0.0420(16) 0.0348(15) 0.0137(13) 0.0013(12) -0.0016(12)

loop_
_atom_site_label
_atom_site_type_symbol
_atom_site_thermal_displace_type
_atom_site_fract_x
_atom_site_fract_y
_atom_site_fract_z
_atom_site_occupancy
_atom_site_U_iso_or_equiv
_atom_site_calc_flag
_atom_site_refinement_flags
_atom_site_disorder_assembly
_atom_site_disorder_group
Si1 Si Uani 0.28199(4) 0.32321(4) 0.39545(2) 1.000 0.0160(2) d . . .
Si2 Si Uani 0.33839(4) 0.17638(4) 0.33012(2) 1.000 0.0173(2) d . . .
Si3 Si Uani 0.71253(4) 0.19328(4) 0.60161(2) 1.000 0.0167(2) d . . .
Si4 Si Uani 0.77544(4) 0.30960(4) 0.67463(2) 1.000 0.0179(2) d . . .
O1 O Uani 0.36082(10) 0.39064(12) 0.41030(5) 1.000 0.0215(5) d . . .
O2 O Uani 0.30928(10) 0.26857(12) 0.43781(5) 1.000 0.0221(5) d . . .
O3 O Uani 0.42015(11) 0.33458(15) 0.46587(5) 1.000 0.0339(6) d . . .
O4 O Uani 0.30844(10) 0.26176(12) 0.35917(5) 1.000 0.0230(5) d . . .
N1 N Uani 0.19385(11) 0.36583(14) 0.39054(6) 1.000 0.0186(5) d . . .
N2 N Uani 0.05728(11) 0.40536(13) 0.39452(5) 1.000 0.0159(5) d . . .
N3 N Uani 0.13825(11) 0.49760(13) 0.42605(5) 1.000 0.0157(5) d . . .
C1 C Uani 0.36983(14) 0.33189(18) 0.44127(7) 1.000 0.0228(7) d . . .
C2 C Uani 0.45212(15) 0.17255(18) 0.33600(7) 1.000 0.0251(7) d . . .
C3 C Uani 0.47490(18) 0.1273(2) 0.37533(9) 1.000 0.0387(9) d . . .
C4 C Uani 0.48672(17) 0.2725(2) 0.33619(10) 1.000 0.0378(9) d . . .
O5 O Uani 0.79148(10) 0.12044(12) 0.59180(5) 1.000 0.0223(5) d . . .
C5 C Uani 0.49290(18) 0.1138(2) 0.30411(10) 1.000 0.0442(10) d . . .
C6 C Uani 0.30539(17) 0.21429(18) 0.27916(7) 1.000 0.0278(8) d . . .
O6 O Uani 0.74506(10) 0.23554(12) 0.55781(5) 1.000 0.0240(5) d . . .
O7 O Uani 0.85777(11) 0.16116(16) 0.53603(6) 1.000 0.0363(6) d . . .
C7 C Uani 0.3599(2) 0.2908(3) 0.26218(10) 1.000 0.0544(13) d . . .
O8 O Uani 0.73623(10) 0.26660(12) 0.63446(5) 1.000 0.0236(5) d . . .
C8 C Uani 0.3044(2) 0.1327(2) 0.24976(8) 1.000 0.0377(9) d . . .
C9 C Uani 0.2218(2) 0.2578(3) 0.28082(10) 1.000 0.0495(11) d . . .
C10 C Uani 0.28455(17) 0.06384(19) 0.34696(8) 1.000 0.0291(8) d . . .
C11 C Uani 0.3191(2) -0.02505(19) 0.32806(9) 1.000 0.0419(10) d . . .
C12 C Uani 0.19478(19) 0.0686(3) 0.33690(10) 1.000 0.0458(11) d . . .
C13 C Uani 0.2892(2) 0.0513(2) 0.39152(9) 1.000 0.0407(10) d . . .
C14 C Uani 0.13631(13) 0.41843(15) 0.40339(6) 1.000 0.0149(6) d . . .
C15 C Uani 0.01195(13) 0.47657(16) 0.41141(7) 1.000 0.0179(6) d . . .
C16 C Uani 0.06129(14) 0.53349(16) 0.43083(7) 1.000 0.0184(6) d . . .
C17 C Uani 0.02896(13) 0.33190(15) 0.36907(7) 1.000 0.0161(6) d . . .
C18 C Uani 0.01519(14) 0.24163(17) 0.38431(7) 1.000 0.0203(7) d . . .
C19 C Uani -0.00670(15) 0.17200(17) 0.35790(8) 1.000 0.0252(7) d . . .
C20 C Uani -0.01637(16) 0.19133(18) 0.31875(8) 1.000 0.0256(7) d . . .
C21 C Uani -0.00622(15) 0.28197(18) 0.30497(7) 1.000 0.0228(7) d . . .
C22 C Uani 0.01677(13) 0.35453(16) 0.32965(7) 1.000 0.0178(6) d . . .
C23 C Uani 0.02249(16) 0.21882(17) 0.42735(7) 1.000 0.0244(7) d . . .
C24 C Uani -0.04753(17) 0.15893(19) 0.44230(9) 1.000 0.0316(8) d . . .
C25 C Uani 0.10055(17) 0.1668(2) 0.43610(8) 1.000 0.0313(8) d . . .
C26 C Uani 0.02796(15) 0.45484(17) 0.31449(7) 1.000 0.0209(7) d . . .
C27 C Uani 0.11408(15) 0.47209(18) 0.30219(7) 1.000 0.0259(8) d . . .
C28 C Uani -0.02760(15) 0.47836(19) 0.28062(8) 1.000 0.0285(8) d . . .
C29 C Uani 0.20957(13) 0.53857(16) 0.44171(7) 1.000 0.0174(6) d . . .
C30 C Uani 0.25753(13) 0.59284(16) 0.41726(7) 1.000 0.0187(7) d . . .
C31 C Uani 0.32666(14) 0.63084(17) 0.43317(8) 1.000 0.0241(7) d . . .
C32 C Uani 0.34594(15) 0.6166(2) 0.47149(8) 1.000 0.0295(8) d . . .
C33 C Uani 0.29663(15) 0.56457(19) 0.49547(7) 1.000 0.0275(8) d . . .
C34 C Uani 0.22716(14) 0.52408(17) 0.48127(7) 1.000 0.0210(7) d . . .
C35 C Uani 0.23584(14) 0.61398(17) 0.37518(7) 1.000 0.0212(7) d . . .
C36 C Uani 0.22159(19) 0.7197(2) 0.36948(9) 1.000 0.0364(9) d . . .
C37 C Uani 0.29881(17) 0.5789(2) 0.34680(8) 1.000 0.0321(8) d . . .
C38 C Uani 0.17050(15) 0.46826(18) 0.50716(7) 1.000 0.0242(7) d . . .
C39 C Uani 0.18353(17) 0.4873(2) 0.55054(7) 1.000 0.0300(8) d . . .
C40 C Uani 0.17604(18) 0.36240(19) 0.49955(8) 1.000 0.0309(8) d . . .
N4 N Uani 0.62299(12) 0.15457(14) 0.60678(6) 1.000 0.0196(6) d . . .
N5 N Uani 0.56572(12) 0.02821(14) 0.56886(5) 1.000 0.0185(5) d . . .
N6 N Uani 0.48898(11) 0.10604(13) 0.60833(6) 1.000 0.0173(5) d . . .
C41 C Uani 0.80494(15) 0.17073(18) 0.55872(7) 1.000 0.0249(7) d . . .
C42 C Uani 0.88731(15) 0.32016(19) 0.66406(8) 1.000 0.0253(8) d . . .
C43 C Uani 0.90154(17) 0.3620(2) 0.62312(8) 1.000 0.0345(9) d . . .
C44 C Uani 0.92884(16) 0.2232(2) 0.66410(9) 1.000 0.0333(8) d . . .
C45 C Uani 0.93084(16) 0.3834(2) 0.69412(9) 1.000 0.0338(9) d . . .
C46 C Uani 0.75182(15) 0.22021(18) 0.71499(7) 1.000 0.0245(7) d . . .
C47 C Uani 0.75889(16) 0.11941(18) 0.69824(8) 1.000 0.0283(8) d . . .
C48 C Uani 0.80754(18) 0.2299(2) 0.75040(8) 1.000 0.0344(9) d . . .
C49 C Uani 0.66535(17) 0.2286(2) 0.72970(8) 1.000 0.0334(9) d . . .
C50 C Uani 0.72323(15) 0.42827(17) 0.68244(7) 1.000 0.0238(7) d . . .
C51 C Uani 0.73581(19) 0.4669(2) 0.72381(8) 1.000 0.0361(9) d . . .
C52 C Uani 0.63307(16) 0.4177(2) 0.67481(9) 1.000 0.0323(8) d . . .
C53 C Uani 0.75286(19) 0.5033(2) 0.65361(8) 1.000 0.0352(9) d . . .
C54 C Uani 0.56550(13) 0.10077(15) 0.59497(6) 1.000 0.0161(6) d . . .
C55 C Uani 0.44259(14) 0.03587(16) 0.59094(7) 1.000 0.0202(7) d . . .
C56 C Uani 0.49036(14) -0.01257(17) 0.56688(7) 1.000 0.0220(7) d . . .
C57 C Uani 0.63507(14) -0.00235(17) 0.54763(7) 1.000 0.0199(7) d . . .
C58 C Uani 0.65505(16) 0.04576(17) 0.51321(7) 1.000 0.0240(7) d . . .
C59 C Uani 0.72135(17) 0.0130(2) 0.49293(7) 1.000 0.0298(8) d . . .
C60 C Uani 0.76371(17) -0.0643(2) 0.50580(8) 1.000 0.0313(8) d . . .
C61 C Uani 0.74328(16) -0.10913(18) 0.54000(7) 1.000 0.0267(8) d . . .
C62 C Uani 0.67849(14) -0.07842(17) 0.56195(7) 1.000 0.0219(7) d . . .
C63 C Uani 0.60553(18) 0.12851(19) 0.49897(7) 1.000 0.0297(8) d . . .
C64 C Uani 0.6515(2) 0.1956(2) 0.47236(8) 1.000 0.0429(10) d . . .
C65 C Uani 0.52994(19) 0.0946(2) 0.47817(9) 1.000 0.0399(9) d . . .
C66 C Uani 0.65892(15) -0.12500(17) 0.60066(7) 1.000 0.0241(7) d . . .
C67 C Uani 0.72900(18) -0.1170(2) 0.62907(8) 1.000 0.0354(9) d . . .
C68 C Uani 0.63484(18) -0.22856(19) 0.59544(9) 1.000 0.0342(8) d . . .
C69 C Uani 0.46357(13) 0.17719(16) 0.63529(7) 1.000 0.0171(6) d . . .
C70 C Uani 0.45258(13) 0.15143(16) 0.67457(7) 1.000 0.0188(6) d . . .
C71 C Uani 0.43321(14) 0.22345(18) 0.70042(7) 1.000 0.0225(7) d . . .
C72 C Uani 0.42598(15) 0.31580(18) 0.68801(7) 1.000 0.0251(7) d . . .
C73 C Uani 0.43525(14) 0.33839(17) 0.64923(7) 1.000 0.0229(7) d . . .
C74 C Uani 0.45268(13) 0.26875(17) 0.62176(7) 1.000 0.0188(6) d . . .
C75 C Uani 0.46033(14) 0.04947(17) 0.68770(7) 1.000 0.0208(7) d . . .
C76 C Uani 0.54756(15) 0.01765(18) 0.69015(8) 1.000 0.0279(8) d . . .
C77 C Uani 0.41924(16) 0.03066(19) 0.72663(7) 1.000 0.0278(8) d . . .
C78 C Uani 0.45593(15) 0.29423(17) 0.57878(7) 1.000 0.0235(7) d . . .
C79 C Uani 0.37814(16) 0.3425(2) 0.56597(8) 1.000 0.0290(8) d . . .
C80 C Uani 0.52595(17) 0.3568(2) 0.56874(9) 1.000 0.0350(9) d . . .
H3A H Uiso 0.53269 0.13083 0.37888 1.000 0.0580 c RU . .
H3B H Uiso 0.45809 0.06117 0.37556 1.000 0.0580 c RU . .
H3C H Uiso 0.44838 0.16126 0.39651 1.000 0.0580 c RU . .
H4A H Uiso 0.48098 0.30043 0.31028 1.000 0.0570 c RU . .
H4B H Uiso 0.54322 0.26980 0.34317 1.000 0.0570 c RU . .
H4C H Uiso 0.45810 0.31104 0.35526 1.000 0.0570 c RU . .
H5A H Uiso 0.48293 0.14266 0.27867 1.000 0.0660 c RU . .
H5B H Uiso 0.47142 0.04957 0.30436 1.000 0.0660 c RU . .
H5C H Uiso 0.55033 0.11172 0.30898 1.000 0.0660 c RU . .
H7A H Uiso 0.34150 0.30767 0.23603 1.000 0.0820 c RU . .
H7B H Uiso 0.41451 0.26692 0.26074 1.000 0.0820 c RU . .
H7C H Uiso 0.35838 0.34670 0.27893 1.000 0.0820 c RU . .
H8A H Uiso 0.28928 0.15667 0.22407 1.000 0.0570 c RU . .
H8B H Uiso 0.26579 0.08502 0.25815 1.000 0.0570 c RU . .
H8C H Uiso 0.35746 0.10422 0.24832 1.000 0.0570 c RU . .
H9A H Uiso 0.20759 0.28250 0.25511 1.000 0.0740 c RU . .
H9B H Uiso 0.22127 0.30929 0.29984 1.000 0.0740 c RU . .
H9C H Uiso 0.18328 0.20952 0.28857 1.000 0.0740 c RU . .
H11A H Uiso 0.31574 -0.01944 0.29969 1.000 0.0630 c RU . .
H11B H Uiso 0.28863 -0.08025 0.33660 1.000 0.0630 c RU . .
H11C H Uiso 0.37484 -0.03233 0.33582 1.000 0.0630 c RU . .
H12A H Uiso 0.18802 0.06698 0.30859 1.000 0.0690 c RU . .
H12B H Uiso 0.17220 0.12720 0.34720 1.000 0.0690 c RU . .
H12C H Uiso 0.16732 0.01459 0.34856 1.000 0.0690 c RU . .
H13A H Uiso 0.34470 0.04078 0.39920 1.000 0.0610 c RU . .
H13B H Uiso 0.25693 -0.00300 0.39931 1.000 0.0610 c RU . .
H13C H Uiso 0.26908 0.10823 0.40433 1.000 0.0610 c RU . .
H15 H Uiso -0.04415 0.48346 0.40948 1.000 0.0210 c RU . .
H16 H Uiso 0.04684 0.58810 0.44519 1.000 0.0220 c RU . .
H19 H Uiso -0.01521 0.10957 0.36699 1.000 0.0300 c RU . .
H20 H Uiso -0.03006 0.14206 0.30127 1.000 0.0310 c RU . .
H21 H Uiso -0.01510 0.29488 0.27820 1.000 0.0270 c RU . .
H23 H Uiso 0.02281 0.27958 0.44210 1.000 0.0290 c RU . .
H24A H Uiso -0.04356 0.09504 0.43163 1.000 0.0470 c RU . .
H24B H Uiso -0.09782 0.18758 0.43402 1.000 0.0470 c RU . .
H24C H Uiso -0.04578 0.15606 0.47078 1.000 0.0470 c RU . .
H25A H Uiso 0.14558 0.20483 0.42702 1.000 0.0470 c RU . .
H25B H Uiso 0.10067 0.10591 0.42265 1.000 0.0470 c RU . .
H25C H Uiso 0.10524 0.15655 0.46420 1.000 0.0470 c RU . .
H26 H Uiso 0.01550 0.49918 0.33627 1.000 0.0250 c RU . .
H27A H Uiso 0.12130 0.53894 0.29591 1.000 0.0390 c RU . .
H27B H Uiso 0.12635 0.43377 0.27924 1.000 0.0390 c RU . .
H27C H Uiso 0.14984 0.45464 0.32353 1.000 0.0390 c RU . .
H28A H Uiso -0.01430 0.43862 0.25822 1.000 0.0430 c RU . .
H28B H Uiso -0.02128 0.54484 0.27352 1.000 0.0430 c RU . .
H28C H Uiso -0.08282 0.46668 0.28841 1.000 0.0430 c RU . .
H31 H Uiso 0.36107 0.66726 0.41721 1.000 0.0290 c RU . .
H32 H Uiso 0.39365 0.64276 0.48165 1.000 0.0350 c RU . .
H33 H Uiso 0.31045 0.55636 0.52206 1.000 0.0330 c RU . .
H35 H Uiso 0.18497 0.58039 0.36920 1.000 0.0250 c RU . .
H36A H Uiso 0.20408 0.73137 0.34271 1.000 0.0550 c RU . .
H36B H Uiso 0.27111 0.75411 0.37443 1.000 0.0550 c RU . .
H36C H Uiso 0.18044 0.74114 0.38763 1.000 0.0550 c RU . .
H37A H Uiso 0.28131 0.59124 0.32009 1.000 0.0480 c RU . .
H37B H Uiso 0.30657 0.51098 0.35038 1.000 0.0480 c RU . .
H37C H Uiso 0.34907 0.61189 0.35168 1.000 0.0480 c RU . .
H38 H Uiso 0.11509 0.48853 0.50063 1.000 0.0290 c RU . .
H39A H Uiso 0.18354 0.55550 0.55519 1.000 0.0450 c RU . .
H39B H Uiso 0.23476 0.46075 0.55862 1.000 0.0450 c RU . .
H39C H Uiso 0.14062 0.45799 0.56558 1.000 0.0450 c RU . .
H40A H Uiso 0.16851 0.35018 0.47173 1.000 0.0460 c RU . .
H40B H Uiso 0.13466 0.32967 0.51441 1.000 0.0460 c RU . .
H40C H Uiso 0.22851 0.33944 0.50761 1.000 0.0460 c RU . .
H43A H Uiso 0.87602 0.32177 0.60357 1.000 0.0520 c RU . .
H43B H Uiso 0.95884 0.36515 0.61799 1.000 0.0520 c RU . .
H43C H Uiso 0.87876 0.42549 0.62183 1.000 0.0520 c RU . .
H44A H Uiso 0.90176 0.18102 0.64580 1.000 0.0500 c RU . .
H44B H Uiso 0.92663 0.19607 0.69031 1.000 0.0500 c RU . .
H44C H Uiso 0.98453 0.23077 0.65623 1.000 0.0500 c RU . .
H45A H Uiso 0.98788 0.38461 0.68821 1.000 0.0510 c RU . .
H45B H Uiso 0.92272 0.35792 0.72033 1.000 0.0510 c RU . .
H45C H Uiso 0.90942 0.44756 0.69282 1.000 0.0510 c RU . .
H47A H Uiso 0.71828 0.11012 0.67813 1.000 0.0430 c RU . .
H47B H Uiso 0.75103 0.07334 0.71913 1.000 0.0430 c RU . .
H47C H Uiso 0.81184 0.11085 0.68682 1.000 0.0430 c RU . .
H48A H Uiso 0.86248 0.21735 0.74237 1.000 0.0520 c RU . .
H48B H Uiso 0.79179 0.18455 0.77048 1.000 0.0520 c RU . .
H48C H Uiso 0.80375 0.29402 0.76087 1.000 0.0520 c RU . .
H49A H Uiso 0.62863 0.22286 0.70768 1.000 0.0500 c RU . .
H49B H Uiso 0.65790 0.29006 0.74223 1.000 0.0500 c RU . .
H49C H Uiso 0.65462 0.17835 0.74853 1.000 0.0500 c RU . .
H51A H Uiso 0.79275 0.47706 0.72834 1.000 0.0540 c RU . .
H51B H Uiso 0.71538 0.42140 0.74281 1.000 0.0540 c RU . .
H51C H Uiso 0.70733 0.52676 0.72664 1.000 0.0540 c RU . .
H52A H Uiso 0.60747 0.47967 0.67655 1.000 0.0480 c RU . .
H52B H Uiso 0.60987 0.37540 0.69428 1.000 0.0480 c RU . .
H52C H Uiso 0.62466 0.39145 0.64876 1.000 0.0480 c RU . .
H53A H Uiso 0.74756 0.47942 0.62698 1.000 0.0530 c RU . .
H53B H Uiso 0.80888 0.51756 0.65894 1.000 0.0530 c RU . .
H53C H Uiso 0.72104 0.56077 0.65652 1.000 0.0530 c RU . .
H55 H Uiso 0.38759 0.02462 0.59534 1.000 0.0240 c RU . .
H56 H Uiso 0.47553 -0.06507 0.55133 1.000 0.0260 c RU . .
H59 H Uiso 0.73764 0.04445 0.46985 1.000 0.0360 c RU . .
H60 H Uiso 0.80742 -0.08684 0.49095 1.000 0.0380 c RU . .
H61 H Uiso 0.77370 -0.16151 0.54868 1.000 0.0320 c RU . .
H63 H Uiso 0.58848 0.16527 0.52236 1.000 0.0360 c RU . .
H64A H Uiso 0.66306 0.16402 0.44764 1.000 0.0640 c RU . .
H64B H Uiso 0.70159 0.21379 0.48493 1.000 0.0640 c RU . .
H64C H Uiso 0.61946 0.25209 0.46745 1.000 0.0640 c RU . .
H65A H Uiso 0.49735 0.14908 0.47092 1.000 0.0600 c RU . .
H65B H Uiso 0.49952 0.05347 0.49562 1.000 0.0600 c RU . .
H65C H Uiso 0.54471 0.05944 0.45470 1.000 0.0600 c RU . .
H66 H Uiso 0.61265 -0.09077 0.61229 1.000 0.0290 c RU . .
H67A H Uiso 0.77434 -0.15295 0.61899 1.000 0.0530 c RU . .
H67B H Uiso 0.71331 -0.14236 0.65446 1.000 0.0530 c RU . .
H67C H Uiso 0.74412 -0.05065 0.63191 1.000 0.0530 c RU . .
H68A H Uiso 0.58882 -0.23243 0.57801 1.000 0.0510 c RU . .
H68B H Uiso 0.62093 -0.25556 0.62079 1.000 0.0510 c RU . .
H68C H Uiso 0.67941 -0.26382 0.58420 1.000 0.0510 c RU . .
H71 H Uiso 0.42479 0.20887 0.72708 1.000 0.0270 c RU . .
H72 H Uiso 0.41455 0.36407 0.70634 1.000 0.0300 c RU . .
H73 H Uiso 0.42971 0.40205 0.64110 1.000 0.0280 c RU . .
H75 H Uiso 0.43357 0.00930 0.66769 1.000 0.0250 c RU . .
H76A H Uiso 0.57507 0.03418 0.66595 1.000 0.0420 c RU . .
H76B H Uiso 0.54970 -0.05077 0.69396 1.000 0.0420 c RU . .
H76C H Uiso 0.57356 0.04923 0.71209 1.000 0.0420 c RU . .
H77A H Uiso 0.36398 0.05252 0.72535 1.000 0.0420 c RU . .
H77B H Uiso 0.44730 0.06452 0.74735 1.000 0.0420 c RU . .
H77C H Uiso 0.42012 -0.03712 0.73213 1.000 0.0420 c RU . .
H78 H Uiso 0.46143 0.23440 0.56363 1.000 0.0280 c RU . .
H79A H Uiso 0.37699 0.34744 0.53754 1.000 0.0430 c RU . .
H79B H Uiso 0.37535 0.40575 0.57739 1.000 0.0430 c RU . .
H79C H Uiso 0.33259 0.30513 0.57484 1.000 0.0430 c RU . .
H80A H Uiso 0.52788 0.36648 0.54052 1.000 0.0530 c RU . .
H80B H Uiso 0.57535 0.32664 0.57739 1.000 0.0530 c RU . .
H80C H Uiso 0.51997 0.41779 0.58181 1.000 0.0530 c RU . .

loop_
_atom_type_symbol
_atom_type_description
_atom_type_scat_dispersion_real
_atom_type_scat_dispersion_imag
_atom_type_scat_source
C C 0.0033 0.0016 ' International Tables Vol C Tables 4.2.6.8 and 6.1.1.4'
H H 0.0000 0.0000 ' International Tables Vol C Tables 4.2.6.8 and 6.1.1.4'
N N 0.0061 0.0033 ' International Tables Vol C Tables 4.2.6.8 and 6.1.1.4'
O O 0.0106 0.0060 ' International Tables Vol C Tables 4.2.6.8 and 6.1.1.4'
Si Si 0.0817 0.0704 ' International Tables Vol C Tables 4.2.6.8 and 6.1.1.4'

loop_
_geom_angle_atom_site_label_1
_geom_angle_atom_site_label_2
_geom_angle_atom_site_label_3
_geom_angle
_geom_angle_site_symmetry_1
_geom_angle_site_symmetry_2
_geom_angle_site_symmetry_3
_geom_angle_publ_flag
O1 Si1 O2 78.00(9) . . . yes
O1 Si1 O4 108.96(9) . . . yes
O1 Si1 N1 122.26(10) . . . yes
O2 Si1 O4 110.18(9) . . . yes
O2 Si1 N1 120.40(10) . . . yes
O4 Si1 N1 112.48(10) . . . yes
O4 Si1 C1 114.39(10) . . . yes
N1 Si1 C1 133.13(10) . . . yes
O4 Si2 C2 105.11(10) . . . yes
O4 Si2 C6 105.03(10) . . . yes
O4 Si2 C10 106.49(11) . . . yes
C2 Si2 C6 113.08(12) . . . yes
C2 Si2 C10 114.35(12) . . . yes
C6 Si2 C10 111.85(12) . . . yes
O5 Si3 O6 77.93(9) . . . yes
O5 Si3 O8 109.93(9) . . . yes
O5 Si3 N4 122.59(10) . . . yes
O6 Si3 O8 108.46(9) . . . yes
O6 Si3 N4 120.99(10) . . . yes
O8 Si3 N4 112.30(10) . . . yes
O8 Si3 C41 113.68(10) . . . yes
N4 Si3 C41 133.98(10) . . . yes
O8 Si4 C42 105.18(11) . . . yes
O8 Si4 C46 106.16(10) . . . yes
O8 Si4 C50 105.04(10) . . . yes
C42 Si4 C46 112.98(12) . . . yes
C42 Si4 C50 113.95(11) . . . yes
C46 Si4 C50 112.58(11) . . . yes
Si1 O1 C1 88.69(14) . . . yes
Si1 O2 C1 88.61(14) . . . yes
Si1 O4 Si2 165.07(12) . . . yes
Si1 N1 C14 149.97(18) . . . yes
C14 N2 C15 109.77(18) . . . yes
C15 N2 C17 126.66(18) . . . yes
C14 N2 C17 123.43(18) . . . yes
C14 N3 C16 110.10(18) . . . yes
C16 N3 C29 125.43(18) . . . yes
C14 N3 C29 124.45(19) . . . yes
Si1 C1 O1 52.33(11) . . . yes
Si1 C1 O2 52.34(11) . . . yes
O1 C1 O2 104.62(19) . . . yes
O1 C1 O3 127.7(2) . . . yes
Si1 C1 O3 177.7(2) . . . yes
O2 C1 O3 127.6(2) . . . yes
C4 C2 C5 109.6(2) . . . no
Si2 C2 C3 110.49(18) . . . yes
Si2 C2 C4 110.58(18) . . . yes
Si2 C2 C5 112.54(18) . . . yes
C3 C2 C4 106.7(2) . . . no
C3 C2 C5 106.8(2) . . . no
Si3 O5 C41 88.68(14) . . . yes
Si2 C6 C7 111.9(2) . . . yes
Si2 C6 C8 113.16(18) . . . yes
Si2 C6 C9 110.12(19) . . . yes
C7 C6 C8 106.8(2) . . . no
C7 C6 C9 106.0(3) . . . no
C8 C6 C9 108.5(3) . . . no
Si3 O6 C41 88.82(14) . . . yes
Si3 O8 Si4 160.08(12) . . . yes
Si2 C10 C12 110.8(2) . . . yes
Si2 C10 C11 112.2(2) . . . yes
C12 C10 C13 106.0(2) . . . no
C11 C10 C13 107.9(2) . . . no
Si2 C10 C13 111.73(19) . . . yes
C11 C10 C12 108.1(3) . . . no
N2 C14 N3 105.08(18) . . . yes
N1 C14 N3 130.4(2) . . . yes
N1 C14 N2 124.5(2) . . . yes
N2 C15 C16 107.90(19) . . . yes
N3 C16 C15 107.2(2) . . . yes
N2 C17 C18 119.2(2) . . . yes
N2 C17 C22 117.87(19) . . . yes
C18 C17 C22 122.9(2) . . . no
C17 C18 C19 116.6(2) . . . no
C19 C18 C23 120.4(2) . . . no
C17 C18 C23 123.0(2) . . . no
C18 C19 C20 121.7(2) . . . no
C19 C20 C21 120.3(2) . . . no
C20 C21 C22 121.0(2) . . . no
C21 C22 C26 121.1(2) . . . no
C17 C22 C26 121.5(2) . . . no
C17 C22 C21 117.4(2) . . . no
C18 C23 C24 112.4(2) . . . no
C18 C23 C25 111.2(2) . . . no
C24 C23 C25 108.8(2) . . . no
C22 C26 C27 111.1(2) . . . no
C22 C26 C28 112.8(2) . . . no
C27 C26 C28 109.4(2) . . . no
N3 C29 C34 118.6(2) . . . yes
N3 C29 C30 118.6(2) . . . yes
C30 C29 C34 122.8(2) . . . no
C29 C30 C31 117.3(2) . . . no
C29 C30 C35 122.9(2) . . . no
C31 C30 C35 119.8(2) . . . no
C30 C31 C32 121.2(2) . . . no
C31 C32 C33 120.7(2) . . . no
C32 C33 C34 121.0(2) . . . no
C29 C34 C38 120.6(2) . . . no
C33 C34 C38 122.3(2) . . . no
C29 C34 C33 117.1(2) . . . no
C30 C35 C36 110.6(2) . . . no
C30 C35 C37 112.2(2) . . . no
C36 C35 C37 110.3(2) . . . no
C34 C38 C39 112.8(2) . . . no
C34 C38 C40 111.9(2) . . . no
C39 C38 C40 109.4(2) . . . no
C2 C3 H3B 109.00 . . . no
C2 C3 H3C 109.00 . . . no
C2 C3 H3A 109.00 . . . no
H3A C3 H3C 109.00 . . . no
H3B C3 H3C 109.00 . . . no
H3A C3 H3B 109.00 . . . no
C2 C4 H4A 109.00 . . . no
C2 C4 H4B 109.00 . . . no
H4A C4 H4B 109.00 . . . no
H4A C4 H4C 110.00 . . . no
C2 C4 H4C 109.00 . . . no
Si3 N4 C54 149.53(18) . . . yes
H4B C4 H4C 109.00 . . . no
C2 C5 H5B 109.00 . . . no
C2 C5 H5C 109.00 . . . no
H5A C5 H5C 109.00 . . . no
H5B C5 H5C 109.00 . . . no
H5A C5 H5B 109.00 . . . no
C2 C5 H5A 109.00 . . . no
C54 N5 C56 110.03(19) . . . yes
C54 N5 C57 124.2(2) . . . yes
C56 N5 C57 125.79(19) . . . yes
C54 N6 C55 109.98(19) . . . yes
C54 N6 C69 122.35(18) . . . yes
C55 N6 C69 127.64(19) . . . yes
C6 C7 H7A 109.00 . . . no
C6 C7 H7B 109.00 . . . no
C6 C7 H7C 109.00 . . . no
H7A C7 H7B 109.00 . . . no
H7A C7 H7C 109.00 . . . no
H7B C7 H7C 110.00 . . . no
C6 C8 H8A 110.00 . . . no
H8B C8 H8C 109.00 . . . no
H8A C8 H8C 109.00 . . . no
H8A C8 H8B 109.00 . . . no
C6 C8 H8B 109.00 . . . no
C6 C8 H8C 110.00 . . . no
C6 C9 H9C 109.00 . . . no
H9B C9 H9C 109.00 . . . no
H9A C9 H9B 109.00 . . . no
H9A C9 H9C 110.00 . . . no
C6 C9 H9B 109.00 . . . no
C6 C9 H9A 109.00 . . . no
C10 C11 H11C 109.00 . . . no
H11A C11 H11B 109.00 . . . no
H11A C11 H11C 110.00 . . . no
H11B C11 H11C 109.00 . . . no
C10 C11 H11A 109.00 . . . no
C10 C11 H11B 109.00 . . . no
C10 C12 H12A 109.00 . . . no
H12A C12 H12C 109.00 . . . no
H12B C12 H12C 109.00 . . . no
C10 C12 H12B 109.00 . . . no
C10 C12 H12C 109.00 . . . no
H12A C12 H12B 109.00 . . . no
C10 C13 H13A 109.00 . . . no
C10 C13 H13B 110.00 . . . no
C10 C13 H13C 109.00 . . . no
H13B C13 H13C 110.00 . . . no
H13A C13 H13B 109.00 . . . no
H13A C13 H13C 109.00 . . . no
N2 C15 H15 126.00 . . . no
C16 C15 H15 126.00 . . . no
C15 C16 H16 126.00 . . . no
N3 C16 H16 126.00 . . . no
C20 C19 H19 119.00 . . . no
C18 C19 H19 119.00 . . . no
C19 C20 H20 120.00 . . . no
C21 C20 H20 120.00 . . . no
C22 C21 H21 120.00 . . . no
C20 C21 H21 119.00 . . . no
C24 C23 H23 108.00 . . . no
C25 C23 H23 108.00 . . . no
C18 C23 H23 108.00 . . . no
C23 C24 H24B 109.00 . . . no
C23 C24 H24C 109.00 . . . no
H24A C24 H24B 109.00 . . . no
H24A C24 H24C 109.00 . . . no
H24B C24 H24C 109.00 . . . no
C23 C24 H24A 109.00 . . . no
C23 C25 H25A 109.00 . . . no
H25A C25 H25B 109.00 . . . no
H25A C25 H25C 109.00 . . . no
H25B C25 H25C 110.00 . . . no
C23 C25 H25B 109.00 . . . no
C23 C25 H25C 109.00 . . . no
C28 C26 H26 108.00 . . . no
C22 C26 H26 108.00 . . . no
C27 C26 H26 108.00 . . . no
C26 C27 H27B 109.00 . . . no
C26 C27 H27C 109.00 . . . no
H27A C27 H27B 109.00 . . . no
H27A C27 H27C 109.00 . . . no
H27B C27 H27C 109.00 . . . no
C26 C27 H27A 109.00 . . . no
C26 C28 H28A 109.00 . . . no
H28B C28 H28C 109.00 . . . no
H28A C28 H28C 109.00 . . . no
H28A C28 H28B 109.00 . . . no
C26 C28 H28B 109.00 . . . no
C26 C28 H28C 109.00 . . . no
C32 C31 H31 119.00 . . . no
C30 C31 H31 119.00 . . . no
C33 C32 H32 120.00 . . . no
C31 C32 H32 120.00 . . . no
C32 C33 H33 120.00 . . . no
C34 C33 H33 120.00 . . . no
C36 C35 H35 108.00 . . . no
C37 C35 H35 108.00 . . . no
C30 C35 H35 108.00 . . . no
C35 C36 H36C 109.00 . . . no
C35 C36 H36A 109.00 . . . no
C35 C36 H36B 109.00 . . . no
H36B C36 H36C 110.00 . . . no
H36A C36 H36B 110.00 . . . no
H36A C36 H36C 109.00 . . . no
C35 C37 H37B 109.00 . . . no
H37A C37 H37C 109.00 . . . no
C35 C37 H37C 109.00 . . . no
H37A C37 H37B 109.00 . . . no
C35 C37 H37A 109.00 . . . no
H37B C37 H37C 109.00 . . . no
C39 C38 H38 108.00 . . . no
C40 C38 H38 108.00 . . . no
C34 C38 H38 108.00 . . . no
C38 C39 H39C 109.00 . . . no
C38 C39 H39A 109.00 . . . no
C38 C39 H39B 109.00 . . . no
H39B C39 H39C 110.00 . . . no
H39A C39 H39B 109.00 . . . no
H39A C39 H39C 109.00 . . . no
C38 C40 H40C 109.00 . . . no
H40B C40 H40C 109.00 . . . no
H40A C40 H40B 109.00 . . . no
H40A C40 H40C 109.00 . . . no
C38 C40 H40B 109.00 . . . no
C38 C40 H40A 109.00 . . . no
Si3 C41 O5 52.37(11) . . . yes
Si3 C41 O6 52.16(11) . . . yes
Si3 C41 O7 177.1(2) . . . yes
O5 C41 O6 104.47(19) . . . yes
O5 C41 O7 127.7(2) . . . yes
O6 C41 O7 127.8(2) . . . yes
Si4 C42 C43 110.71(18) . . . yes
Si4 C42 C44 111.91(18) . . . yes
Si4 C42 C45 112.37(18) . . . yes
C43 C42 C44 105.9(2) . . . no
C43 C42 C45 108.1(2) . . . no
C44 C42 C45 107.6(2) . . . no
Si4 C46 C47 109.01(17) . . . yes
Si4 C46 C48 112.69(18) . . . yes
Si4 C46 C49 112.35(18) . . . yes
C47 C46 C48 109.3(2) . . . no
C47 C46 C49 105.4(2) . . . no
C48 C46 C49 107.8(2) . . . no
Si4 C50 C51 112.29(18) . . . yes
Si4 C50 C52 109.86(17) . . . yes
Si4 C50 C53 111.68(18) . . . yes
C51 C50 C52 109.0(2) . . . no
C51 C50 C53 107.7(2) . . . no
C52 C50 C53 106.0(2) . . . no
N4 C54 N5 130.4(2) . . . yes
N4 C54 N6 124.3(2) . . . yes
N5 C54 N6 105.33(19) . . . yes
N6 C55 C56 107.1(2) . . . yes
N5 C56 C55 107.5(2) . . . yes
N5 C57 C58 118.2(2) . . . yes
N5 C57 C62 118.5(2) . . . yes
C58 C57 C62 123.3(2) . . . no
C57 C58 C59 116.7(2) . . . no
C57 C58 C63 121.0(2) . . . no
C59 C58 C63 122.3(2) . . . no
C58 C59 C60 121.1(2) . . . no
C59 C60 C61 120.7(3) . . . no
C60 C61 C62 120.7(2) . . . no
C57 C62 C61 117.4(2) . . . no
C57 C62 C66 122.2(2) . . . no
C61 C62 C66 120.4(2) . . . no
C58 C63 C64 113.4(2) . . . no
C58 C63 C65 111.2(2) . . . no
C64 C63 C65 109.5(2) . . . no
C62 C66 C67 111.0(2) . . . no
C62 C66 C68 111.8(2) . . . no
C67 C66 C68 110.4(2) . . . no
N6 C69 C70 118.3(2) . . . yes
N6 C69 C74 118.7(2) . . . yes
C70 C69 C74 123.0(2) . . . no
C69 C70 C71 116.8(2) . . . no
C69 C70 C75 121.3(2) . . . no
C71 C70 C75 121.9(2) . . . no
C70 C71 C72 121.2(2) . . . no
C71 C72 C73 120.5(2) . . . no
C72 C73 C74 120.8(2) . . . no
C69 C74 C73 117.5(2) . . . no
C69 C74 C78 122.8(2) . . . no
C73 C74 C78 119.7(2) . . . no
C70 C75 C76 112.18(19) . . . no
C70 C75 C77 112.8(2) . . . no
C76 C75 C77 109.4(2) . . . no
C74 C78 C79 110.7(2) . . . no
C74 C78 C80 112.9(2) . . . no
C79 C78 C80 109.5(2) . . . no
C42 C43 H43A 109.00 . . . no
C42 C43 H43B 109.00 . . . no
C42 C43 H43C 109.00 . . . no
H43A C43 H43B 109.00 . . . no
H43A C43 H43C 109.00 . . . no
H43B C43 H43C 110.00 . . . no
C42 C44 H44A 109.00 . . . no
C42 C44 H44B 109.00 . . . no
C42 C44 H44C 110.00 . . . no
H44A C44 H44B 109.00 . . . no
H44A C44 H44C 109.00 . . . no
H44B C44 H44C 109.00 . . . no
C42 C45 H45A 109.00 . . . no
C42 C45 H45B 109.00 . . . no
C42 C45 H45C 109.00 . . . no
H45A C45 H45B 109.00 . . . no
H45A C45 H45C 109.00 . . . no
H45B C45 H45C 109.00 . . . no
C46 C47 H47A 109.00 . . . no
C46 C47 H47B 109.00 . . . no
C46 C47 H47C 109.00 . . . no
H47A C47 H47B 109.00 . . . no
H47A C47 H47C 109.00 . . . no
H47B C47 H47C 109.00 . . . no
C46 C48 H48A 109.00 . . . no
C46 C48 H48B 109.00 . . . no
C46 C48 H48C 109.00 . . . no
H48A C48 H48B 109.00 . . . no
H48A C48 H48C 109.00 . . . no
H48B C48 H48C 109.00 . . . no
C46 C49 H49A 109.00 . . . no
C46 C49 H49B 109.00 . . . no
C46 C49 H49C 109.00 . . . no
H49A C49 H49B 109.00 . . . no
H49A C49 H49C 110.00 . . . no
H49B C49 H49C 109.00 . . . no
C50 C51 H51A 109.00 . . . no
C50 C51 H51B 109.00 . . . no
C50 C51 H51C 109.00 . . . no
H51A C51 H51B 109.00 . . . no
H51A C51 H51C 109.00 . . . no
H51B C51 H51C 109.00 . . . no
C50 C52 H52A 109.00 . . . no
C50 C52 H52B 109.00 . . . no
C50 C52 H52C 109.00 . . . no
H52A C52 H52B 109.00 . . . no
H52A C52 H52C 109.00 . . . no
H52B C52 H52C 110.00 . . . no
C50 C53 H53A 109.00 . . . no
C50 C53 H53B 109.00 . . . no
C50 C53 H53C 109.00 . . . no
H53A C53 H53B 109.00 . . . no
H53A C53 H53C 109.00 . . . no
H53B C53 H53C 109.00 . . . no
N6 C55 H55 126.00 . . . no
C56 C55 H55 126.00 . . . no
N5 C56 H56 126.00 . . . no
C55 C56 H56 126.00 . . . no
C58 C59 H59 119.00 . . . no
C60 C59 H59 119.00 . . . no
C59 C60 H60 120.00 . . . no
C61 C60 H60 120.00 . . . no
C60 C61 H61 120.00 . . . no
C62 C61 H61 120.00 . . . no
C58 C63 H63 108.00 . . . no
C64 C63 H63 108.00 . . . no
C65 C63 H63 107.00 . . . no
C63 C64 H64A 110.00 . . . no
C63 C64 H64B 109.00 . . . no
C63 C64 H64C 110.00 . . . no
H64A C64 H64B 109.00 . . . no
H64A C64 H64C 109.00 . . . no
H64B C64 H64C 109.00 . . . no
C63 C65 H65A 110.00 . . . no
C63 C65 H65B 109.00 . . . no
C63 C65 H65C 109.00 . . . no
H65A C65 H65B 109.00 . . . no
H65A C65 H65C 109.00 . . . no
H65B C65 H65C 109.00 . . . no
C62 C66 H66 108.00 . . . no
C67 C66 H66 108.00 . . . no
C68 C66 H66 108.00 . . . no
C66 C67 H67A 109.00 . . . no
C66 C67 H67B 109.00 . . . no
C66 C67 H67C 109.00 . . . no
H67A C67 H67B 109.00 . . . no
H67A C67 H67C 109.00 . . . no
H67B C67 H67C 109.00 . . . no
C66 C68 H68A 109.00 . . . no
C66 C68 H68B 109.00 . . . no
C66 C68 H68C 109.00 . . . no
H68A C68 H68B 109.00 . . . no
H68A C68 H68C 109.00 . . . no
H68B C68 H68C 109.00 . . . no
C70 C71 H71 119.00 . . . no
C72 C71 H71 119.00 . . . no
C71 C72 H72 120.00 . . . no
C73 C72 H72 120.00 . . . no
C72 C73 H73 120.00 . . . no
C74 C73 H73 120.00 . . . no
C70 C75 H75 107.00 . . . no
C76 C75 H75 107.00 . . . no
C77 C75 H75 107.00 . . . no
C75 C76 H76A 109.00 . . . no
C75 C76 H76B 109.00 . . . no
C75 C76 H76C 109.00 . . . no
H76A C76 H76B 109.00 . . . no
H76A C76 H76C 109.00 . . . no
H76B C76 H76C 109.00 . . . no
C75 C77 H77A 109.00 . . . no
C75 C77 H77B 109.00 . . . no
C75 C77 H77C 109.00 . . . no
H77A C77 H77B 109.00 . . . no
H77A C77 H77C 109.00 . . . no
H77B C77 H77C 109.00 . . . no
C74 C78 H78 108.00 . . . no
C79 C78 H78 108.00 . . . no
C80 C78 H78 108.00 . . . no
C78 C79 H79A 109.00 . . . no
C78 C79 H79B 109.00 . . . no
C78 C79 H79C 109.00 . . . no
H79A C79 H79B 109.00 . . . no
H79A C79 H79C 109.00 . . . no
H79B C79 H79C 109.00 . . . no
C78 C80 H80A 109.00 . . . no
C78 C80 H80B 109.00 . . . no
C78 C80 H80C 109.00 . . . no
H80A C80 H80B 109.00 . . . no
H80A C80 H80C 109.00 . . . no
H80B C80 H80C 109.00 . . . no

loop_
_geom_bond_atom_site_label_1
_geom_bond_atom_site_label_2
_geom_bond_distance
_geom_bond_site_symmetry_1
_geom_bond_site_symmetry_2
_geom_bond_publ_flag
Si1 O1 1.7118(18) . . yes
Si1 O2 1.7120(18) . . yes
Si1 O4 1.5851(18) . . yes
Si1 N1 1.609(2) . . yes
Si1 C1 2.162(2) . . yes
Si2 O4 1.6484(18) . . yes
Si2 C2 1.923(3) . . yes
Si2 C6 1.914(3) . . yes
Si2 C10 1.924(3) . . yes
Si3 O8 1.5860(18) . . yes
Si3 N4 1.612(2) . . yes
Si3 C41 2.165(3) . . yes
Si3 O5 1.7151(18) . . yes
Si3 O6 1.7102(19) . . yes
Si4 C46 1.921(3) . . yes
Si4 O8 1.6470(18) . . yes
Si4 C42 1.921(3) . . yes
Si4 C50 1.917(3) . . yes
O1 C1 1.360(3) . . yes
O2 C1 1.362(3) . . yes
O3 C1 1.196(3) . . yes
N1 C14 1.299(3) . . yes
N2 C14 1.375(3) . . yes
N2 C17 1.441(3) . . yes
N2 C15 1.392(3) . . yes
N3 C16 1.400(3) . . yes
N3 C29 1.437(3) . . yes
N3 C14 1.367(3) . . yes
C2 C5 1.538(4) . . no
C2 C3 1.545(4) . . no
C2 C4 1.532(4) . . no
O5 C41 1.361(3) . . yes
O6 C41 1.363(3) . . yes
C6 C9 1.535(5) . . no
C6 C7 1.536(5) . . no
C6 C8 1.537(4) . . no
O7 C41 1.189(3) . . yes
C10 C11 1.533(4) . . no
C10 C12 1.549(4) . . no
C10 C13 1.544(4) . . no
C15 C16 1.336(3) . . no
C17 C18 1.403(3) . . no
C17 C22 1.407(3) . . no
C18 C23 1.519(3) . . no
C18 C19 1.391(4) . . no
C19 C20 1.383(4) . . no
C20 C21 1.381(4) . . no
C21 C22 1.389(3) . . no
C22 C26 1.527(3) . . no
C23 C24 1.540(4) . . no
C23 C25 1.535(4) . . no
C26 C27 1.527(4) . . no
C26 C28 1.529(4) . . no
C29 C34 1.407(3) . . no
C29 C30 1.396(3) . . no
C30 C31 1.393(3) . . no
C30 C35 1.521(3) . . no
C31 C32 1.371(4) . . no
C32 C33 1.382(4) . . no
C33 C34 1.390(3) . . no
C34 C38 1.525(3) . . no
C35 C36 1.531(4) . . no
C35 C37 1.523(4) . . no
C38 C40 1.527(4) . . no
C38 C39 1.531(3) . . no
C3 H3C 0.9800 . . no
C3 H3A 0.9800 . . no
C3 H3B 0.9800 . . no
C4 H4A 0.9800 . . no
N4 C54 1.296(3) . . yes
C4 H4B 0.9800 . . no
C4 H4C 0.9800 . . no
C5 H5A 0.9800 . . no
N5 C54 1.366(3) . . yes
N5 C56 1.394(3) . . yes
N5 C57 1.442(3) . . yes
C5 H5B 0.9800 . . no
C5 H5C 0.9800 . . no
N6 C54 1.367(3) . . yes
N6 C69 1.435(3) . . yes
N6 C55 1.399(3) . . yes
C7 H7B 0.9800 . . no
C7 H7C 0.9800 . . no
C7 H7A 0.9800 . . no
C8 H8C 0.9800 . . no
C8 H8A 0.9800 . . no
C8 H8B 0.9800 . . no
C9 H9C 0.9800 . . no
C9 H9B 0.9800 . . no
C9 H9A 0.9800 . . no
C11 H11A 0.9800 . . no
C11 H11C 0.9800 . . no
C11 H11B 0.9800 . . no
C12 H12B 0.9800 . . no
C12 H12C 0.9800 . . no
C12 H12A 0.9800 . . no
C13 H13A 0.9800 . . no
C13 H13B 0.9800 . . no
C13 H13C 0.9800 . . no
C15 H15 0.9500 . . no
C16 H16 0.9500 . . no
C19 H19 0.9500 . . no
C20 H20 0.9500 . . no
C21 H21 0.9500 . . no
C23 H23 1.0000 . . no
C24 H24C 0.9800 . . no
C24 H24B 0.9800 . . no
C24 H24A 0.9800 . . no
C25 H25A 0.9800 . . no
C25 H25B 0.9800 . . no
C25 H25C 0.9800 . . no
C26 H26 1.0000 . . no
C27 H27C 0.9800 . . no
C27 H27A 0.9800 . . no
C27 H27B 0.9800 . . no
C28 H28A 0.9800 . . no
C28 H28B 0.9800 . . no
C28 H28C 0.9800 . . no
C31 H31 0.9500 . . no
C32 H32 0.9500 . . no
C33 H33 0.9500 . . no
C35 H35 1.0000 . . no
C36 H36C 0.9800 . . no
C36 H36B 0.9800 . . no
C36 H36A 0.9800 . . no
C37 H37B 0.9800 . . no
C37 H37C 0.9800 . . no
C37 H37A 0.9800 . . no
C38 H38 1.0000 . . no
C39 H39A 0.9800 . . no
C39 H39B 0.9800 . . no
C39 H39C 0.9800 . . no
C40 H40B 0.9800 . . no
C40 H40C 0.9800 . . no
C40 H40A 0.9800 . . no
C42 C43 1.546(4) . . no
C42 C44 1.542(4) . . no
C42 C45 1.552(4) . . no
C46 C47 1.546(4) . . no
C46 C48 1.542(4) . . no
C46 C49 1.543(4) . . no
C50 C51 1.539(4) . . no
C50 C52 1.545(4) . . no
C50 C53 1.537(4) . . no
C55 C56 1.342(3) . . no
C57 C58 1.407(3) . . no
C57 C62 1.393(3) . . no
C58 C59 1.394(4) . . no
C58 C63 1.520(4) . . no
C59 C60 1.380(4) . . no
C60 C61 1.380(4) . . no
C61 C62 1.394(4) . . no
C62 C66 1.522(3) . . no
C63 C64 1.529(4) . . no
C63 C65 1.535(4) . . no
C66 C67 1.534(4) . . no
C66 C68 1.534(4) . . no
C69 C70 1.411(3) . . no
C69 C74 1.392(3) . . no
C70 C71 1.393(3) . . no
C70 C75 1.521(3) . . no
C71 C72 1.383(4) . . no
C72 C73 1.380(3) . . no
C73 C74 1.398(3) . . no
C74 C78 1.522(3) . . no
C75 C76 1.536(3) . . no
C75 C77 1.529(3) . . no
C78 C79 1.540(4) . . no
C78 C80 1.514(4) . . no
C43 H43A 0.9800 . . no
C43 H43B 0.9800 . . no
C43 H43C 0.9800 . . no
C44 H44A 0.9800 . . no
C44 H44B 0.9800 . . no
C44 H44C 0.9800 . . no
C45 H45A 0.9800 . . no
C45 H45B 0.9800 . . no
C45 H45C 0.9800 . . no
C47 H47A 0.9800 . . no
C47 H47B 0.9800 . . no
C47 H47C 0.9800 . . no
C48 H48A 0.9800 . . no
C48 H48B 0.9800 . . no
C48 H48C 0.9800 . . no
C49 H49A 0.9800 . . no
C49 H49B 0.9800 . . no
C49 H49C 0.9800 . . no
C51 H51A 0.9800 . . no
C51 H51B 0.9800 . . no
C51 H51C 0.9800 . . no
C52 H52A 0.9800 . . no
C52 H52B 0.9800 . . no
C52 H52C 0.9800 . . no
C53 H53A 0.9800 . . no
C53 H53B 0.9800 . . no
C53 H53C 0.9800 . . no
C55 H55 0.9500 . . no
C56 H56 0.9500 . . no
C59 H59 0.9500 . . no
C60 H60 0.9500 . . no
C61 H61 0.9500 . . no
C63 H63 1.0000 . . no
C64 H64A 0.9800 . . no
C64 H64B 0.9800 . . no
C64 H64C 0.9800 . . no
C65 H65A 0.9800 . . no
C65 H65B 0.9800 . . no
C65 H65C 0.9800 . . no
C66 H66 1.0000 . . no
C67 H67A 0.9800 . . no
C67 H67B 0.9800 . . no
C67 H67C 0.9800 . . no
C68 H68A 0.9800 . . no
C68 H68B 0.9800 . . no
C68 H68C 0.9800 . . no
C71 H71 0.9500 . . no
C72 H72 0.9500 . . no
C73 H73 0.9500 . . no
C75 H75 1.0000 . . no
C76 H76A 0.9800 . . no
C76 H76B 0.9800 . . no
C76 H76C 0.9800 . . no
C77 H77A 0.9800 . . no
C77 H77B 0.9800 . . no
C77 H77C 0.9800 . . no
C78 H78 1.0000 . . no
C79 H79A 0.9800 . . no
C79 H79B 0.9800 . . no
C79 H79C 0.9800 . . no
C80 H80A 0.9800 . . no
C80 H80B 0.9800 . . no
C80 H80C 0.9800 . . no

loop_
_geom_hbond_atom_site_label_D
_geom_hbond_atom_site_label_H
_geom_hbond_atom_site_label_A
_geom_hbond_distance_DH
_geom_hbond_distance_HA
_geom_hbond_distance_DA
_geom_hbond_angle_DHA
_geom_hbond_site_symmetry_A
_geom_hbond_publ_flag
C9 H9B O4 0.9800 2.6000 3.062(4) 109.00 . yes
C15 H15 O1 0.9500 2.4000 3.162(3) 137.00 4_465 yes
C16 H16 O3 0.9500 2.5000 3.252(3) 136.00 4_465 yes
C23 H23 N2 1.0000 2.4900 2.936(3) 107.00 . yes
C26 H26 N2 1.0000 2.5000 2.881(3) 102.00 . yes
C35 H35 N3 1.0000 2.4100 2.911(3) 110.00 . yes
C56 H56 O7 0.9500 2.4600 3.245(3) 140.00 4_455 yes
C66 H66 N5 1.0000 2.3900 2.893(3) 111.00 . yes
C78 H78 N6 1.0000 2.4300 2.910(3) 109.00 . yes
C79 H79A O3 0.9800 2.5700 3.514(3) 161.00 . yes

loop_
_geom_torsion_atom_site_label_1
_geom_torsion_atom_site_label_2
_geom_torsion_atom_site_label_3
_geom_torsion_atom_site_label_4
_geom_torsion
_geom_torsion_site_symmetry_1
_geom_torsion_site_symmetry_2
_geom_torsion_site_symmetry_3
_geom_torsion_site_symmetry_4
_geom_torsion_publ_flag
O2 Si1 O1 C1 1.81(13) . . . . no
O4 Si1 O1 C1 -105.64(14) . . . . no
N1 Si1 O1 C1 120.34(15) . . . . no
O1 Si1 O2 C1 -1.81(13) . . . . no
O4 Si1 O2 C1 104.20(14) . . . . no
N1 Si1 O2 C1 -122.34(15) . . . . no
O1 Si1 N1 C14 -43.2(4) . . . . no
O2 Si1 N1 C14 51.7(4) . . . . no
O4 Si1 N1 C14 -175.8(3) . . . . no
C1 Si1 N1 C14 4.8(4) . . . . no
O1 Si1 C1 O2 177.2(2) . . . . no
O2 Si1 C1 O1 -177.2(2) . . . . no
O4 Si1 C1 O1 90.39(15) . . . . no
O4 Si1 C1 O2 -92.42(14) . . . . no
N1 Si1 C1 O1 -90.29(17) . . . . no
N1 Si1 C1 O2 86.90(18) . . . . no
O4 Si2 C2 C3 74.59(19) . . . . no
O4 Si2 C2 C4 -43.3(2) . . . . no
O4 Si2 C2 C5 -166.20(18) . . . . no
C6 Si2 C2 C3 -171.39(17) . . . . no
C6 Si2 C2 C4 70.8(2) . . . . no
C6 Si2 C2 C5 -52.2(2) . . . . no
C10 Si2 C2 C3 -41.8(2) . . . . no
C10 Si2 C2 C4 -159.69(19) . . . . no
C10 Si2 C2 C5 77.4(2) . . . . no
O4 Si2 C6 C7 76.9(2) . . . . no
O4 Si2 C6 C8 -162.4(2) . . . . no
O4 Si2 C6 C9 -40.8(2) . . . . no
C2 Si2 C6 C7 -37.2(2) . . . . no
C2 Si2 C6 C8 83.5(2) . . . . no
C2 Si2 C6 C9 -154.9(2) . . . . no
C10 Si2 C6 C7 -168.1(2) . . . . no
C10 Si2 C6 C8 -47.3(2) . . . . no
C10 Si2 C6 C9 74.3(2) . . . . no
O4 Si2 C10 C11 -168.37(19) . . . . no
O4 Si2 C10 C12 70.8(2) . . . . no
O4 Si2 C10 C13 -47.1(2) . . . . no
C2 Si2 C10 C11 -52.8(2) . . . . no
C2 Si2 C10 C12 -173.58(19) . . . . no
C2 Si2 C10 C13 68.5(2) . . . . no
C6 Si2 C10 C11 77.4(2) . . . . no
C6 Si2 C10 C12 -43.4(2) . . . . no
C6 Si2 C10 C13 -161.35(19) . . . . no
O6 Si3 N4 C54 50.8(4) . . . . no
O8 Si3 N4 C54 -179.0(3) . . . . no
C41 Si3 N4 C54 3.6(4) . . . . no
O5 Si3 C41 O6 176.7(2) . . . . no
O6 Si3 C41 O5 -176.7(2) . . . . no
O8 Si3 C41 O5 92.84(15) . . . . no
O8 Si3 C41 O6 -90.46(15) . . . . no
N4 Si3 C41 O5 -89.82(18) . . . . no
O6 Si3 O5 C41 2.12(13) . . . . no
O8 Si3 O5 C41 -103.36(15) . . . . no
N4 Si3 O5 C41 121.35(16) . . . . no
O5 Si3 O6 C41 -2.12(13) . . . . no
O8 Si3 O6 C41 105.10(14) . . . . no
N4 Si3 O6 C41 -123.05(15) . . . . no
O5 Si3 N4 C54 -44.7(4) . . . . no
N4 Si3 C41 O6 86.89(18) . . . . no
C50 Si4 C42 C44 171.46(18) . . . . no
O8 Si4 C46 C47 38.10(19) . . . . no
O8 Si4 C46 C48 159.58(17) . . . . no
O8 Si4 C46 C49 -78.36(19) . . . . no
C42 Si4 C46 C47 -76.7(2) . . . . no
C42 Si4 C46 C48 44.8(2) . . . . no
C42 Si4 C46 C49 166.87(18) . . . . no
C50 Si4 C42 C45 50.3(2) . . . . no
O8 Si4 C42 C43 43.8(2) . . . . no
O8 Si4 C42 C44 -74.0(2) . . . . no
O8 Si4 C42 C45 164.82(18) . . . . no
C46 Si4 C42 C43 159.15(18) . . . . no
C46 Si4 C42 C44 41.3(2) . . . . no
C46 Si4 C42 C45 -79.8(2) . . . . no
C50 Si4 C42 C43 -70.7(2) . . . . no
C42 Si4 C50 C52 158.09(18) . . . . no
C42 Si4 C50 C53 40.8(2) . . . . no
C46 Si4 C50 C51 50.0(2) . . . . no
C46 Si4 C50 C52 -71.6(2) . . . . no
C46 Si4 C50 C53 171.12(18) . . . . no
O8 Si4 C50 C52 43.5(2) . . . . no
O8 Si4 C50 C53 -73.80(19) . . . . no
C42 Si4 C50 C51 -80.4(2) . . . . no
C50 Si4 C46 C47 152.50(17) . . . . no
C50 Si4 C46 C48 -86.0(2) . . . . no
C50 Si4 C46 C49 36.0(2) . . . . no
O8 Si4 C50 C51 165.04(18) . . . . no
Si1 O1 C1 O2 -2.30(17) . . . . no
Si1 O1 C1 O3 177.0(3) . . . . no
Si1 O2 C1 O1 2.30(17) . . . . no
Si1 O2 C1 O3 -177.0(3) . . . . no
Si1 N1 C14 N2 -154.3(3) . . . . no
Si1 N1 C14 N3 28.8(5) . . . . no
C17 N2 C14 N1 -1.2(3) . . . . no
C15 N2 C14 N1 -177.0(2) . . . . no
C14 N2 C17 C18 84.6(3) . . . . no
C15 N2 C17 C18 -100.3(3) . . . . no
C14 N2 C17 C22 -95.1(3) . . . . no
C15 N2 C17 C22 80.0(3) . . . . no
C14 N2 C15 C16 -0.3(3) . . . . no
C15 N2 C14 N3 0.5(2) . . . . no
C17 N2 C14 N3 176.39(18) . . . . no
C17 N2 C15 C16 -176.0(2) . . . . no
C16 N3 C14 N1 176.8(2) . . . . no
C29 N3 C14 N1 -1.8(4) . . . . no
C29 N3 C14 N2 -179.12(19) . . . . no
C14 N3 C16 C15 0.3(3) . . . . no
C16 N3 C14 N2 -0.5(2) . . . . no
C14 N3 C29 C34 -103.2(3) . . . . no
C14 N3 C29 C30 78.3(3) . . . . no
C29 N3 C16 C15 178.9(2) . . . . no
C16 N3 C29 C34 78.4(3) . . . . no
C16 N3 C29 C30 -100.1(3) . . . . no
Si3 O5 C41 O7 176.3(3) . . . . no
Si3 O5 C41 O6 -2.69(17) . . . . no
Si3 O6 C41 O5 2.69(17) . . . . no
Si3 O6 C41 O7 -176.3(3) . . . . no
N2 C15 C16 N3 0.0(3) . . . . no
N2 C17 C18 C19 -175.6(2) . . . . no
N2 C17 C22 C26 -3.8(3) . . . . no
C18 C17 C22 C21 -3.2(3) . . . . no
C18 C17 C22 C26 176.6(2) . . . . no
N2 C17 C18 C23 5.0(3) . . . . no
C22 C17 C18 C19 4.0(3) . . . . no
C22 C17 C18 C23 -175.4(2) . . . . no
N2 C17 C22 C21 176.5(2) . . . . no
C19 C18 C23 C24 -44.5(3) . . . . no
C19 C18 C23 C25 77.8(3) . . . . no
C23 C18 C19 C20 177.9(2) . . . . no
C17 C18 C23 C24 134.9(2) . . . . no
C17 C18 C19 C20 -1.6(4) . . . . no
C17 C18 C23 C25 -102.9(3) . . . . no
C18 C19 C20 C21 -1.6(4) . . . . no
C19 C20 C21 C22 2.5(4) . . . . no
C20 C21 C22 C17 -0.2(4) . . . . no
C20 C21 C22 C26 -180.0(2) . . . . no
C17 C22 C26 C28 -148.3(2) . . . . no
C17 C22 C26 C27 88.3(3) . . . . no
C21 C22 C26 C27 -91.9(3) . . . . no
C21 C22 C26 C28 31.4(3) . . . . no
C30 C29 C34 C33 -1.6(4) . . . . no
N3 C29 C30 C31 -179.4(2) . . . . no
N3 C29 C30 C35 2.7(3) . . . . no
C34 C29 C30 C31 2.1(3) . . . . no
C34 C29 C30 C35 -175.8(2) . . . . no
N3 C29 C34 C33 179.9(2) . . . . no
C30 C29 C34 C38 176.9(2) . . . . no
N3 C29 C34 C38 -1.6(3) . . . . no
C35 C30 C31 C32 177.0(2) . . . . no
C29 C30 C35 C36 115.3(3) . . . . no
C29 C30 C35 C37 -121.1(2) . . . . no
C31 C30 C35 C36 -62.6(3) . . . . no
C31 C30 C35 C37 61.0(3) . . . . no
C29 C30 C31 C32 -1.0(4) . . . . no
C30 C31 C32 C33 -0.6(4) . . . . no
C31 C32 C33 C34 1.1(4) . . . . no
C32 C33 C34 C38 -178.5(2) . . . . no
C32 C33 C34 C29 -0.1(4) . . . . no
C29 C34 C38 C39 -160.6(2) . . . . no
C33 C34 C38 C39 17.8(3) . . . . no
C33 C34 C38 C40 -106.0(3) . . . . no
C29 C34 C38 C40 75.6(3) . . . . no
Si3 N4 C54 N5 13.2(5) . . . . no
Si3 N4 C54 N6 -168.6(3) . . . . no
C56 N5 C54 N4 176.9(2) . . . . no
C57 N5 C54 N4 -1.4(4) . . . . no
C56 N5 C54 N6 -1.5(2) . . . . no
C57 N5 C54 N6 -179.82(19) . . . . no
C54 N5 C56 C55 1.6(3) . . . . no
C57 N5 C56 C55 179.8(2) . . . . no
C54 N5 C57 C58 -83.9(3) . . . . no
C56 N5 C57 C58 98.1(3) . . . . no
C54 N5 C57 C62 96.7(3) . . . . no
C56 N5 C57 C62 -81.3(3) . . . . no
C54 N6 C69 C74 74.8(3) . . . . no
C55 N6 C54 N4 -177.6(2) . . . . no
C69 N6 C54 N4 4.4(3) . . . . no
C55 N6 C54 N5 1.0(2) . . . . no
C69 N6 C54 N5 -177.11(19) . . . . no
C54 N6 C55 C56 0.0(3) . . . . no
C69 N6 C55 C56 177.9(2) . . . . no
C54 N6 C69 C70 -103.7(3) . . . . no
C55 N6 C69 C70 78.6(3) . . . . no
C55 N6 C69 C74 -102.9(3) . . . . no
N6 C55 C56 N5 -0.9(3) . . . . no
N5 C57 C62 C61 177.3(2) . . . . no
N5 C57 C62 C66 -4.9(3) . . . . no
C58 C57 C62 C61 -2.1(4) . . . . no
N5 C57 C58 C59 -178.6(2) . . . . no
N5 C57 C58 C63 0.7(3) . . . . no
C62 C57 C58 C59 0.8(4) . . . . no
C62 C57 C58 C63 -179.9(2) . . . . no
C58 C57 C62 C66 175.8(2) . . . . no
C57 C58 C63 C65 -79.6(3) . . . . no
C59 C58 C63 C65 99.6(3) . . . . no
C63 C58 C59 C60 -177.8(3) . . . . no
C59 C58 C63 C64 -24.3(3) . . . . no
C57 C58 C59 C60 1.5(4) . . . . no
C57 C58 C63 C64 156.4(2) . . . . no
C58 C59 C60 C61 -2.5(4) . . . . no
C59 C60 C61 C62 1.2(4) . . . . no
C60 C61 C62 C57 1.0(4) . . . . no
C60 C61 C62 C66 -176.8(2) . . . . no
C57 C62 C66 C68 117.7(3) . . . . no
C61 C62 C66 C67 59.1(3) . . . . no
C61 C62 C66 C68 -64.6(3) . . . . no
C57 C62 C66 C67 -118.7(3) . . . . no
N6 C69 C70 C71 175.7(2) . . . . no
N6 C69 C70 C75 -5.2(3) . . . . no
C74 C69 C70 C71 -2.7(3) . . . . no
C74 C69 C70 C75 176.3(2) . . . . no
N6 C69 C74 C73 -174.1(2) . . . . no
N6 C69 C74 C78 8.3(3) . . . . no
C70 C69 C74 C73 4.3(3) . . . . no
C70 C69 C74 C78 -173.3(2) . . . . no
C69 C70 C71 C72 -0.6(3) . . . . no
C75 C70 C71 C72 -179.7(2) . . . . no
C69 C70 C75 C76 75.9(3) . . . . no
C69 C70 C75 C77 -160.0(2) . . . . no
C71 C70 C75 C76 -105.1(3) . . . . no
C71 C70 C75 C77 19.0(3) . . . . no
C70 C71 C72 C73 2.2(4) . . . . no
C71 C72 C73 C74 -0.5(4) . . . . no
C72 C73 C74 C69 -2.7(3) . . . . no
C72 C73 C74 C78 175.0(2) . . . . no
C69 C74 C78 C79 123.2(2) . . . . no
C69 C74 C78 C80 -113.7(3) . . . . no
C73 C74 C78 C79 -54.4(3) . . . . no
C73 C74 C78 C80 68.8(3) . . . . no
